data_7032514
loop_
_publ_author_name
'Arrowsmith, Merle'
'Crimmin, Mark R.'
'Hill, Michael S.'
'Lomas, Sarah L.'
'Heng, Myra Sae'
'Hitchcock, Peter B.'
'Kociok-K\"ohn, Gabriele'

_publ_section_title
;
 Catalytic hydroacetylenation of carbodiimides with homoleptic alkaline
 earth hexamethyldisilazides.
;
_journal_issue 38
_journal_name_full 'Dalton transactions (Cambridge, England : 2003)'
_journal_page_first 14249
_journal_page_last 14256
_journal_paper_doi 10.1039/c3dt53542h
_journal_volume 43
_journal_year 2014
_chemical_compound_source 'synthesis as described'
_chemical_formula_moiety 'C60 H76 Ca2 N8'
_chemical_formula_sum 'C60 H76 Ca2 N8'
_chemical_formula_weight 989.45
_chemical_name_systematic
;
 ?
;
_space_group_IT_number 2
_symmetry_cell_setting triclinic
_symmetry_Int_Tables_number 2
_symmetry_space_group_name_Hall '-P 1'
_symmetry_space_group_name_H-M 'P -1'
_atom_sites_solution_hydrogens geom
_atom_sites_solution_primary direct
_atom_sites_solution_secondary difmap
_audit_conform_dict_location ftp://ftp.iucr.org/pub/cif_core.dic
_audit_conform_dict_name cif_core.dic
_audit_conform_dict_version 2.2
_audit_creation_date 2007-03-08T10:45:08-00:00
_audit_creation_method 'WinGX routine CIF_UPDATE'
_cell_angle_alpha 96.295(2)
_cell_angle_beta 94.289(1)
_cell_angle_gamma 93.976(1)
_cell_formula_units_Z 2
_cell_length_a 10.8208(3)
_cell_length_b 16.1524(4)
_cell_length_c 17.4648(3)
_cell_measurement_reflns_used 25901
_cell_measurement_temperature 173(2)
_cell_measurement_theta_max 26.022
_cell_measurement_theta_min 3.395
_cell_measurement_wavelength 0.71073
_cell_volume 3016.36(12)
_computing_cell_refinement 'HKL Scalepack (Otwinowski & Minor 1997)'
_computing_data_collection 'Collect (Nonius BV, 1997-2000)'
_computing_data_reduction 'HKL Denzo and Scalepack (Otwinowski & Minor 1997)'
_computing_molecular_graphics 'Ortep-3 for Windows (Farrugia, 1997)'
_computing_publication_material 'WinGX publication routines (Farrugia, 1999)'
_computing_structure_refinement 'SHELXL-97 (Sheldrick, 1997)'
_computing_structure_solution 'SHELXS-97 (Sheldrick, 1997)'
_diffrn_ambient_temperature 173(2)
_diffrn_detector 'CCD plate'
_diffrn_measured_fraction_theta_full 0.992
_diffrn_measured_fraction_theta_max 0.992
_diffrn_measurement_device '95mm CCD camera on \k-goniostat'
_diffrn_measurement_device_type KappaCCD
_diffrn_measurement_method 'CCD rotation images, thick slices'
_diffrn_orient_matrix_type 'by Nonius Collect from scalepack cell'
_diffrn_orient_matrix_UB_11 0.681538E-1
_diffrn_orient_matrix_UB_12 -0.48347E-2
_diffrn_orient_matrix_UB_13 0.408299E-1
_diffrn_orient_matrix_UB_21 -0.62138E-1
_diffrn_orient_matrix_UB_22 -0.9546E-3
_diffrn_orient_matrix_UB_23 0.395571E-1
_diffrn_orient_matrix_UB_31 -0.11632E-1
_diffrn_orient_matrix_UB_32 -0.622826E-1
_diffrn_orient_matrix_UB_33 -0.104693E-1
_diffrn_radiation_monochromator graphite
_diffrn_radiation_probe x-ray
_diffrn_radiation_type MoK\a
_diffrn_radiation_wavelength 0.71073
_diffrn_reflns_av_R_equivalents 0.0417
_diffrn_reflns_av_unetI/netI 0.0414
_diffrn_reflns_limit_h_max 13
_diffrn_reflns_limit_h_min -13
_diffrn_reflns_limit_k_max 19
_diffrn_reflns_limit_k_min -19
_diffrn_reflns_limit_l_max 21
_diffrn_reflns_limit_l_min -21
_diffrn_reflns_number 42730
_diffrn_reflns_theta_full 26.05
_diffrn_reflns_theta_max 26.05
_diffrn_reflns_theta_min 3.53
_diffrn_source 'Enraf Nonius FR590'
_exptl_absorpt_coefficient_mu 0.23
_exptl_absorpt_correction_T_max 0.9558
_exptl_absorpt_correction_T_min 0.9058
_exptl_absorpt_correction_type multi-scan
_exptl_absorpt_process_details
;
        [c.f. r.h. blessing, acta cryst. (1995), a51, 33-38]
;
_exptl_crystal_colour orange
_exptl_crystal_density_diffrn 1.089
_exptl_crystal_density_method 'not measured'
_exptl_crystal_description plate
_exptl_crystal_F_000 1064
_exptl_crystal_size_max 0.35
_exptl_crystal_size_mid 0.25
_exptl_crystal_size_min 0.2
_refine_diff_density_max 0.569
_refine_diff_density_min -0.393
_refine_diff_density_rms 0.051
_refine_ls_extinction_method none
_refine_ls_goodness_of_fit_ref 0.989
_refine_ls_hydrogen_treatment constr
_refine_ls_matrix_type full
_refine_ls_number_parameters 647
_refine_ls_number_reflns 11828
_refine_ls_number_restraints 0
_refine_ls_restrained_S_all 0.989
_refine_ls_R_factor_all 0.1012
_refine_ls_R_factor_gt 0.0716
_refine_ls_shift/su_max 0.001
_refine_ls_shift/su_mean 0
_refine_ls_structure_factor_coef Fsqd
_refine_ls_weighting_details 'calc w=1/[\s^2^(Fo^2^)+(0.0991P)^2^+3.0393P] where P=(Fo^2^+2Fc^2^)/3'
_refine_ls_weighting_scheme calc
_refine_ls_wR_factor_gt 0.1857
_refine_ls_wR_factor_ref 0.2077
_reflns_number_gt 8508
_reflns_number_total 11828
_reflns_threshold_expression >2sigma(I)
_cod_data_source_file c3dt53542h.txt
_cod_data_source_block mar607
_cod_depositor_comments 'Adding full bibliography for 7032514--7032517.cif.'
_cod_database_code 7032514

loop_
_symmetry_equiv_pos_as_xyz
'x, y, z'
'-x, -y, -z'

loop_
_atom_site_label
_atom_site_type_symbol
_atom_site_fract_x
_atom_site_fract_y
_atom_site_fract_z
_atom_site_U_iso_or_equiv
_atom_site_adp_type
_atom_site_occupancy
_atom_site_symmetry_multiplicity
_atom_site_calc_flag
_atom_site_refinement_flags
Ca1 Ca 0.46290(6) 0.79371(4) 0.23496(3) 0.04492(18) Uani 1 1 d .
Ca2 Ca 0.31370(6) 0.61090(4) 0.25490(4) 0.0519(2) Uani 1 1 d .
N1 N 0.5255(2) 0.88564(16) 0.14482(14) 0.0474(6) Uani 1 1 d .
N2 N 0.6439(2) 0.88708(17) 0.25855(14) 0.0523(6) Uani 1 1 d .
N3 N 0.2220(3) 0.47405(17) 0.21430(16) 0.0575(7) Uani 1 1 d .
N4 N 0.1781(3) 0.53902(19) 0.32997(18) 0.0658(8) Uani 1 1 d .
N5 N 0.3682(3) 0.8090(2) 0.35262(17) 0.0713(9) Uani 1 1 d .
N6 N 0.4643(3) 0.6895(2) 0.34811(19) 0.0716(9) Uani 1 1 d .
N7 N 0.2613(2) 0.70901(16) 0.16264(14) 0.0461(6) Uani 1 1 d .
N8 N 0.4497(2) 0.66092(15) 0.14953(14) 0.0439(6) Uani 1 1 d .
C1 C 0.6291(3) 0.91287(18) 0.18911(17) 0.0445(7) Uani 1 1 d .
C2 C 0.7496(3) 0.9218(2) 0.3129(2) 0.0606(9) Uani 1 1 d .
H2 H 0.7788 0.9777 0.2986 0.073 Uiso 1 1 calc R
C3 C 0.8540(4) 0.8660(3) 0.3075(3) 0.0868(13) Uani 1 1 d .
H3A H 0.8243 0.8094 0.3163 0.13 Uiso 1 1 calc R
H3B H 0.9216 0.8873 0.3466 0.13 Uiso 1 1 calc R
H3C H 0.8845 0.8646 0.2559 0.13 Uiso 1 1 calc R
C4 C 0.7079(4) 0.9332(3) 0.3930(2) 0.0732(11) Uani 1 1 d .
H4A H 0.64 0.9703 0.3944 0.11 Uiso 1 1 calc R
H4B H 0.7777 0.9581 0.4292 0.11 Uiso 1 1 calc R
H4C H 0.679 0.8789 0.4079 0.11 Uiso 1 1 calc R
C5 C 0.5034(3) 0.9123(2) 0.06899(19) 0.0604(9) Uani 1 1 d .
H5 H 0.5442 0.9699 0.0695 0.073 Uiso 1 1 calc R
C6 C 0.3653(4) 0.9153(3) 0.0522(3) 0.0922(16) Uani 1 1 d .
H6A H 0.3239 0.8597 0.0539 0.138 Uiso 1 1 calc R
H6B H 0.3483 0.9329 0.0008 0.138 Uiso 1 1 calc R
H6C H 0.334 0.9552 0.0911 0.138 Uiso 1 1 calc R
C7 C 0.5579(5) 0.8540(3) 0.0080(2) 0.0909(15) Uani 1 1 d .
H7A H 0.6473 0.8527 0.0213 0.136 Uiso 1 1 calc R
H7B H 0.5443 0.8742 -0.0426 0.136 Uiso 1 1 calc R
H7C H 0.5172 0.7976 0.0062 0.136 Uiso 1 1 calc R
C8 C 0.7247(3) 0.96821(19) 0.16138(17) 0.0484(7) Uani 1 1 d .
C9 C 0.8049(3) 1.01208(18) 0.13876(17) 0.0449(7) Uani 1 1 d .
C10 C 0.9006(3) 1.06654(18) 0.11341(16) 0.0421(7) Uani 1 1 d .
C11 C 0.8798(3) 1.14901(19) 0.10332(18) 0.0506(7) Uani 1 1 d .
H11 H 0.8016 1.1695 0.1129 0.061 Uiso 1 1 calc R
C12 C 0.9724(3) 1.2010(2) 0.0794(2) 0.0565(8) Uani 1 1 d .
H12 H 0.9577 1.2573 0.073 0.068 Uiso 1 1 calc R
C13 C 1.0848(3) 1.1721(2) 0.0650(2) 0.0621(9) Uani 1 1 d .
H13 H 1.1481 1.2081 0.0483 0.075 Uiso 1 1 calc R
C14 C 1.1066(3) 1.0908(2) 0.0746(3) 0.0721(11) Uani 1 1 d .
H14 H 1.185 1.0708 0.0647 0.087 Uiso 1 1 calc R
C15 C 1.0154(3) 1.0384(2) 0.0987(2) 0.0615(9) Uani 1 1 d .
H15 H 1.0313 0.9824 0.1053 0.074 Uiso 1 1 calc R
C16 C 0.1773(3) 0.4692(2) 0.2828(2) 0.0579(9) Uani 1 1 d .
C17 C 0.2193(4) 0.3980(2) 0.1593(2) 0.0653(10) Uani 1 1 d .
H17 H 0.1513 0.3576 0.1715 0.078 Uiso 1 1 calc R
C18 C 0.3401(5) 0.3576(3) 0.1667(3) 0.0949(14) Uani 1 1 d .
H18A H 0.4075 0.3955 0.1529 0.142 Uiso 1 1 calc R
H18B H 0.3343 0.3054 0.1318 0.142 Uiso 1 1 calc R
H18C H 0.3573 0.3457 0.2201 0.142 Uiso 1 1 calc R
C19 C 0.1890(4) 0.4205(3) 0.0787(2) 0.0777(11) Uani 1 1 d .
H19A H 0.1067 0.4424 0.0754 0.117 Uiso 1 1 calc R
H19B H 0.1889 0.3706 0.0413 0.117 Uiso 1 1 calc R
H19C H 0.2516 0.4631 0.067 0.117 Uiso 1 1 calc R
C20 C 0.1318(5) 0.5376(3) 0.4073(3) 0.0878(14) Uani 1 1 d .
H20 H 0.0753 0.4855 0.4052 0.105 Uiso 1 1 calc R
C21 C 0.0555(9) 0.6084(5) 0.4217(4) 0.176(4) Uani 1 1 d .
H21A H 0.1086 0.6608 0.4271 0.264 Uiso 1 1 calc R
H21B H 0.0144 0.6038 0.4694 0.264 Uiso 1 1 calc R
H21C H -0.0075 0.6081 0.3783 0.264 Uiso 1 1 calc R
C22 C 0.2350(7) 0.5313(7) 0.4659(3) 0.195(5) Uani 1 1 d .
H22A H 0.2764 0.587 0.4825 0.292 Uiso 1 1 calc R
H22B H 0.2949 0.4947 0.4438 0.292 Uiso 1 1 calc R
H22C H 0.2024 0.508 0.5106 0.292 Uiso 1 1 calc R
C23 C 0.1346(3) 0.3889(2) 0.3064(2) 0.0620(9) Uani 1 1 d .
C24 C 0.1053(3) 0.3236(2) 0.3272(2) 0.0602(9) Uani 1 1 d .
C25 C 0.0728(3) 0.2436(2) 0.35344(19) 0.0552(8) Uani 1 1 d .
C26 C 0.0805(4) 0.2344(2) 0.4318(2) 0.0628(9) Uani 1 1 d .
H26 H 0.1044 0.2814 0.4688 0.075 Uiso 1 1 calc R
C27 C 0.0537(4) 0.1577(3) 0.4557(2) 0.0738(11) Uani 1 1 d .
H27 H 0.058 0.152 0.5094 0.089 Uiso 1 1 calc R
C28 C 0.0211(4) 0.0899(3) 0.4036(3) 0.0815(12) Uani 1 1 d .
H28 H 0.0024 0.0372 0.4211 0.098 Uiso 1 1 calc R
C29 C 0.0148(5) 0.0965(3) 0.3268(3) 0.0919(15) Uani 1 1 d .
H29 H -0.0072 0.0485 0.2907 0.11 Uiso 1 1 calc R
C30 C 0.0403(4) 0.1734(3) 0.3011(2) 0.0818(13) Uani 1 1 d .
H30 H 0.0356 0.178 0.2472 0.098 Uiso 1 1 calc R
C31 C 0.4305(3) 0.7484(2) 0.39136(16) 0.0489(8) Uani 1 1 d .
C32 C 0.3267(4) 0.8841(3) 0.3956(2) 0.0780(11) Uani 1 1 d .
H32 H 0.3877 0.9024 0.4413 0.094 Uiso 1 1 calc R
C33 C 0.2003(4) 0.8661(4) 0.4238(3) 0.0996(15) Uani 1 1 d .
H33A H 0.1404 0.8462 0.3796 0.149 Uiso 1 1 calc R
H33B H 0.1735 0.9172 0.451 0.149 Uiso 1 1 calc R
H33C H 0.2048 0.8231 0.4592 0.149 Uiso 1 1 calc R
C34 C 0.3263(5) 0.9530(4) 0.3418(3) 0.1111(18) Uani 1 1 d .
H34A H 0.4114 0.9671 0.329 0.167 Uiso 1 1 calc R
H34B H 0.2935 1.0028 0.3676 0.167 Uiso 1 1 calc R
H34C H 0.2739 0.9333 0.2942 0.167 Uiso 1 1 calc R
C35 C 0.5456(4) 0.6339(3) 0.3856(2) 0.0749(11) Uani 1 1 d .
H35 H 0.5217 0.6317 0.4396 0.09 Uiso 1 1 calc R
C36 C 0.5277(4) 0.5454(3) 0.3436(3) 0.0876(13) Uani 1 1 d .
H36A H 0.4413 0.5233 0.3451 0.131 Uiso 1 1 calc R
H36B H 0.5835 0.5096 0.3689 0.131 Uiso 1 1 calc R
H36C H 0.5466 0.5465 0.2897 0.131 Uiso 1 1 calc R
C37 C 0.6832(4) 0.6659(4) 0.3900(3) 0.1036(16) Uani 1 1 d .
H37A H 0.7072 0.6723 0.3379 0.155 Uiso 1 1 calc R
H37B H 0.7343 0.6258 0.413 0.155 Uiso 1 1 calc R
H37C H 0.6958 0.7201 0.422 0.155 Uiso 1 1 calc R
C38 C 0.4566(4) 0.7684(3) 0.4722(2) 0.0662(9) Uani 1 1 d .
C39 C 0.4739(4) 0.7860(2) 0.5407(2) 0.0633(9) Uani 1 1 d .
C40 C 0.4899(4) 0.8123(2) 0.62198(19) 0.0686(10) Uani 1 1 d .
C41 C 0.5992(6) 0.8088(4) 0.6639(3) 0.1055(17) Uani 1 1 d .
H41 H 0.6677 0.786 0.6404 0.127 Uiso 1 1 calc R
C42 C 0.6095(10) 0.8392(5) 0.7416(4) 0.160(3) Uani 1 1 d .
H42 H 0.6867 0.8392 0.7713 0.192 Uiso 1 1 calc R
C43 C 0.5089(14) 0.8695(5) 0.7763(3) 0.177(5) Uani 1 1 d .
H43 H 0.5154 0.8893 0.8298 0.212 Uiso 1 1 calc R
C44 C 0.4039(11) 0.8704(4) 0.7336(4) 0.164(4) Uani 1 1 d .
H44 H 0.3346 0.8915 0.7573 0.197 Uiso 1 1 calc R
C45 C 0.3900(6) 0.8426(3) 0.6575(3) 0.110(2) Uani 1 1 d .
H45 H 0.3123 0.8439 0.6287 0.132 Uiso 1 1 calc R
C46 C 0.3412(3) 0.67736(17) 0.11579(16) 0.0414(6) Uani 1 1 d .
C47 C 0.1373(3) 0.7262(3) 0.1304(2) 0.0647(10) Uani 1 1 d .
H47 H 0.1415 0.7307 0.0739 0.078 Uiso 1 1 calc R
C48 C 0.1017(4) 0.8075(3) 0.1678(3) 0.0999(16) Uani 1 1 d .
H48A H 0.0231 0.8211 0.1423 0.15 Uiso 1 1 calc R
H48B H 0.1668 0.8515 0.163 0.15 Uiso 1 1 calc R
H48C H 0.0918 0.8033 0.2226 0.15 Uiso 1 1 calc R
C49 C 0.0460(5) 0.6576(4) 0.1387(6) 0.182(4) Uani 1 1 d .
H49A H 0.0742 0.605 0.1153 0.273 Uiso 1 1 calc R
H49B H -0.0341 0.6675 0.1126 0.273 Uiso 1 1 calc R
H49C H 0.0366 0.6544 0.1936 0.273 Uiso 1 1 calc R
C50 C 0.5486(3) 0.6311(2) 0.10188(19) 0.0513(7) Uani 1 1 d .
H50 H 0.5306 0.6454 0.0481 0.062 Uiso 1 1 calc R
C51 C 0.5529(4) 0.5387(3) 0.0987(3) 0.0806(12) Uani 1 1 d .
H51A H 0.5684 0.5235 0.1512 0.121 Uiso 1 1 calc R
H51B H 0.6199 0.5207 0.0675 0.121 Uiso 1 1 calc R
H51C H 0.4733 0.5111 0.0754 0.121 Uiso 1 1 calc R
C52 C 0.6718(4) 0.6763(3) 0.1350(3) 0.0804(12) Uani 1 1 d .
H52A H 0.6674 0.7366 0.1342 0.121 Uiso 1 1 calc R
H52B H 0.7382 0.6571 0.1039 0.121 Uiso 1 1 calc R
H52C H 0.6893 0.6643 0.1884 0.121 Uiso 1 1 calc R
C53 C 0.3117(3) 0.66126(19) 0.03207(18) 0.0468(7) Uani 1 1 d .
C54 C 0.2865(3) 0.64658(19) -0.03583(18) 0.0469(7) Uani 1 1 d .
C55 C 0.2563(3) 0.6279(2) -0.11738(17) 0.0495(7) Uani 1 1 d .
C56 C 0.3203(4) 0.6694(2) -0.1692(2) 0.0645(9) Uani 1 1 d .
H56 H 0.3838 0.712 -0.1507 0.077 Uiso 1 1 calc R
C57 C 0.2919(5) 0.6488(3) -0.2480(2) 0.0876(13) Uani 1 1 d .
H57 H 0.3356 0.6773 -0.2837 0.105 Uiso 1 1 calc R
C58 C 0.1996(5) 0.5865(4) -0.2743(2) 0.0932(15) Uani 1 1 d .
H58 H 0.1804 0.5722 -0.3283 0.112 Uiso 1 1 calc R
C59 C 0.1356(4) 0.5455(3) -0.2235(2) 0.0834(13) Uani 1 1 d .
H59 H 0.0722 0.5029 -0.2421 0.1 Uiso 1 1 calc R
C60 C 0.1633(3) 0.5660(2) -0.1458(2) 0.0635(9) Uani 1 1 d .
H60 H 0.1183 0.5374 -0.1106 0.076 Uiso 1 1 calc R

loop_
_atom_site_aniso_label
_atom_site_aniso_U_11
_atom_site_aniso_U_22
_atom_site_aniso_U_33
_atom_site_aniso_U_23
_atom_site_aniso_U_13
_atom_site_aniso_U_12
Ca1 0.0510(4) 0.0415(3) 0.0410(3) 0.0080(2) 0.0043(3) -0.0112(3)
Ca2 0.0505(4) 0.0487(4) 0.0560(4) 0.0168(3) 0.0004(3) -0.0125(3)
N1 0.0475(14) 0.0491(14) 0.0450(14) 0.0145(11) 0.0003(11) -0.0106(11)
N2 0.0504(15) 0.0581(16) 0.0464(14) 0.0133(12) -0.0032(11) -0.0128(12)
N3 0.0581(17) 0.0519(16) 0.0622(17) 0.0164(13) 0.0037(13) -0.0110(13)
N4 0.069(2) 0.0593(18) 0.0715(19) 0.0166(15) 0.0215(15) -0.0111(15)
N5 0.0561(18) 0.106(3) 0.0509(17) 0.0150(17) 0.0031(14) -0.0063(17)
N6 0.0591(19) 0.086(2) 0.069(2) 0.0228(18) -0.0046(15) -0.0132(17)
N7 0.0418(14) 0.0484(14) 0.0477(14) 0.0040(11) 0.0019(11) 0.0066(11)
N8 0.0417(14) 0.0442(13) 0.0459(13) 0.0077(10) 0.0007(10) 0.0029(11)
C1 0.0457(17) 0.0420(16) 0.0448(16) 0.0065(12) 0.0052(13) -0.0067(13)
C2 0.055(2) 0.068(2) 0.057(2) 0.0128(16) -0.0042(15) -0.0137(17)
C3 0.069(3) 0.111(4) 0.077(3) 0.006(2) -0.002(2) 0.005(3)
C4 0.077(3) 0.083(3) 0.054(2) 0.0045(18) -0.0113(18) -0.012(2)
C5 0.066(2) 0.062(2) 0.0514(19) 0.0267(16) -0.0078(16) -0.0250(17)
C6 0.073(3) 0.109(3) 0.097(3) 0.067(3) -0.028(2) -0.028(2)
C7 0.125(4) 0.098(3) 0.046(2) 0.012(2) 0.012(2) -0.034(3)
C8 0.0505(18) 0.0482(17) 0.0448(16) 0.0063(13) 0.0019(13) -0.0073(14)
C9 0.0460(17) 0.0443(16) 0.0432(15) 0.0064(13) 0.0028(13) -0.0064(13)
C10 0.0437(16) 0.0429(15) 0.0376(14) 0.0052(12) 0.0000(12) -0.0092(12)
C11 0.0432(17) 0.0488(18) 0.0594(19) 0.0096(14) 0.0020(14) -0.0018(14)
C12 0.058(2) 0.0453(17) 0.066(2) 0.0163(15) 0.0007(16) -0.0070(15)
C13 0.057(2) 0.057(2) 0.071(2) 0.0108(17) 0.0144(17) -0.0188(17)
C14 0.049(2) 0.059(2) 0.110(3) 0.008(2) 0.026(2) -0.0030(17)
C15 0.055(2) 0.0421(17) 0.088(3) 0.0101(17) 0.0150(18) 0.0001(15)
C16 0.0504(19) 0.0494(19) 0.074(2) 0.0186(17) 0.0016(16) -0.0094(15)
C17 0.068(2) 0.051(2) 0.074(2) 0.0053(17) 0.0060(18) -0.0152(17)
C18 0.094(3) 0.061(3) 0.125(4) -0.002(2) -0.001(3) 0.003(2)
C19 0.083(3) 0.076(3) 0.072(3) 0.006(2) 0.013(2) -0.013(2)
C20 0.104(3) 0.076(3) 0.085(3) 0.011(2) 0.041(3) -0.019(2)
C21 0.280(11) 0.133(6) 0.133(6) -0.005(4) 0.113(7) 0.064(6)
C22 0.146(6) 0.371(14) 0.069(4) 0.061(6) 0.020(4) -0.032(8)
C23 0.053(2) 0.060(2) 0.074(2) 0.0215(18) 0.0046(17) -0.0131(16)
C24 0.053(2) 0.061(2) 0.067(2) 0.0210(17) 0.0032(16) -0.0095(16)
C25 0.0517(19) 0.0555(19) 0.0582(19) 0.0201(15) -0.0004(15) -0.0125(15)
C26 0.071(2) 0.065(2) 0.0510(19) 0.0067(16) 0.0080(16) -0.0039(18)
C27 0.087(3) 0.081(3) 0.057(2) 0.031(2) 0.0085(19) -0.007(2)
C28 0.093(3) 0.067(3) 0.086(3) 0.035(2) 0.005(2) -0.020(2)
C29 0.122(4) 0.068(3) 0.077(3) 0.014(2) -0.013(3) -0.040(3)
C30 0.111(3) 0.076(3) 0.051(2) 0.0187(18) -0.014(2) -0.042(2)
C31 0.0451(17) 0.070(2) 0.0265(13) -0.0149(14) 0.0140(12) -0.0155(15)
C32 0.072(3) 0.101(3) 0.064(2) 0.010(2) 0.0120(19) 0.014(2)
C33 0.074(3) 0.135(4) 0.093(3) 0.015(3) 0.025(2) 0.015(3)
C34 0.095(4) 0.139(5) 0.112(4) 0.055(4) 0.017(3) 0.023(3)
C35 0.085(3) 0.077(3) 0.059(2) -0.0028(19) 0.012(2) -0.005(2)
C36 0.083(3) 0.078(3) 0.100(3) 0.006(2) 0.001(2) 0.014(2)
C37 0.074(3) 0.134(4) 0.099(4) 0.013(3) -0.013(3) -0.004(3)
C38 0.062(2) 0.077(2) 0.059(2) 0.0102(18) 0.0097(17) -0.0030(19)
C39 0.072(2) 0.072(2) 0.0453(19) 0.0068(16) 0.0078(16) 0.0032(19)
C40 0.103(3) 0.064(2) 0.0409(18) 0.0074(16) 0.0125(19) 0.012(2)
C41 0.126(4) 0.130(4) 0.055(2) 0.004(3) -0.016(3) 0.007(3)
C42 0.254(10) 0.148(6) 0.062(4) 0.013(4) -0.048(5) -0.028(6)
C43 0.396(17) 0.092(4) 0.040(3) 0.002(3) 0.038(6) -0.009(7)
C44 0.333(13) 0.094(4) 0.085(4) 0.013(4) 0.100(6) 0.067(6)
C45 0.177(6) 0.092(3) 0.081(3) 0.025(3) 0.066(3) 0.060(4)
C46 0.0422(16) 0.0351(14) 0.0462(16) 0.0055(12) 0.0006(12) -0.0003(12)
C47 0.050(2) 0.084(3) 0.060(2) 0.0001(18) -0.0018(16) 0.0242(18)
C48 0.069(3) 0.095(3) 0.145(5) 0.022(3) 0.026(3) 0.037(3)
C49 0.045(3) 0.104(4) 0.395(13) 0.065(6) -0.039(5) -0.011(3)
C50 0.0438(17) 0.0598(19) 0.0501(17) 0.0024(14) 0.0023(13) 0.0096(14)
C51 0.086(3) 0.063(2) 0.096(3) 0.005(2) 0.026(2) 0.018(2)
C52 0.049(2) 0.099(3) 0.090(3) -0.006(2) 0.0129(19) 0.002(2)
C53 0.0436(17) 0.0453(16) 0.0509(18) 0.0031(13) -0.0001(13) 0.0079(13)
C54 0.0434(17) 0.0455(16) 0.0508(18) 0.0039(13) -0.0024(13) 0.0066(13)
C55 0.0451(17) 0.0564(18) 0.0463(17) -0.0003(14) -0.0019(13) 0.0154(14)
C56 0.069(2) 0.065(2) 0.061(2) 0.0068(17) 0.0072(17) 0.0073(18)
C57 0.102(4) 0.108(4) 0.055(2) 0.015(2) 0.011(2) 0.011(3)
C58 0.093(3) 0.131(4) 0.049(2) -0.008(3) -0.012(2) 0.020(3)
C59 0.065(3) 0.108(3) 0.067(3) -0.015(2) -0.018(2) 0.000(2)
C60 0.0450(19) 0.080(2) 0.063(2) -0.0019(18) -0.0034(15) 0.0042(17)

loop_
_atom_type_symbol
_atom_type_description
_atom_type_scat_dispersion_real
_atom_type_scat_dispersion_imag
_atom_type_scat_source
C C 0.0033 0.0016 'International Tables Vol C Tables 4.2.6.8 and 6.1.1.4'
H H 0 0 'International Tables Vol C Tables 4.2.6.8 and 6.1.1.4'
Ca Ca 0.2262 0.3064 'International Tables Vol C Tables 4.2.6.8 and 6.1.1.4'
N N 0.0061 0.0033 'International Tables Vol C Tables 4.2.6.8 and 6.1.1.4'

loop_
_geom_angle_atom_site_label_1
_geom_angle_atom_site_label_2
_geom_angle_atom_site_label_3
_geom_angle
N5 Ca1 N2 103.81(10)
N5 Ca1 N1 135.13(12)
N2 Ca1 N1 57.31(8)
N5 Ca1 N8 122.99(11)
N2 Ca1 N8 123.91(9)
N1 Ca1 N8 98.68(9)
N5 Ca1 N7 91.62(9)
N2 Ca1 N7 160.54(8)
N1 Ca1 N7 103.33(8)
N8 Ca1 N7 52.04(8)
N5 Ca1 N6 51.84(12)
N2 Ca1 N6 108.08(9)
N1 Ca1 N6 163.26(10)
N8 Ca1 N6 82.68(10)
N7 Ca1 N6 90.72(9)
N4 Ca2 N3 57.27(10)
N4 Ca2 N6 104.51(11)
N3 Ca2 N6 142.80(11)
N4 Ca2 N7 127.95(10)
N3 Ca2 N7 112.23(9)
N6 Ca2 N7 104.36(10)
N4 Ca2 N8 167.13(10)
N3 Ca2 N8 109.92(9)
N6 Ca2 N8 86.67(9)
N7 Ca2 N8 52.83(8)
C1 N1 C5 120.5(2)
C1 N1 Ca1 91.83(17)
C5 N1 Ca1 147.26(19)
C1 N2 C2 120.2(3)
C1 N2 Ca1 92.54(17)
C2 N2 Ca1 147.2(2)
C16 N3 C17 119.4(3)
C16 N3 Ca2 91.3(2)
C17 N3 Ca2 147.3(2)
C16 N4 C20 120.3(3)
C16 N4 Ca2 91.7(2)
C20 N4 Ca2 145.0(3)
C31 N5 C32 121.4(3)
C31 N5 Ca1 99.0(2)
C32 N5 Ca1 129.9(3)
C31 N6 C35 115.6(3)
C31 N6 Ca2 119.0(2)
C35 N6 Ca2 111.0(2)
C31 N6 Ca1 87.1(2)
C35 N6 Ca1 140.6(2)
Ca2 N6 Ca1 80.58(9)
C46 N7 C47 119.4(3)
C46 N7 Ca2 90.44(17)
C47 N7 Ca2 128.3(2)
C46 N7 Ca1 83.57(17)
C47 N7 Ca1 138.2(2)
Ca2 N7 Ca1 81.55(7)
C46 N8 C50 120.1(2)
C46 N8 Ca1 91.28(17)
C50 N8 Ca1 125.43(19)
C46 N8 Ca2 83.69(17)
C50 N8 Ca2 139.39(19)
Ca1 N8 Ca2 82.17(7)
N2 C1 N1 117.9(3)
N2 C1 C8 121.1(3)
N1 C1 C8 121.0(3)
N2 C2 C3 110.0(3)
N2 C2 C4 109.3(3)
C3 C2 C4 111.8(3)
N2 C2 H2 108.6
C3 C2 H2 108.6
C4 C2 H2 108.6
C2 C3 H3A 109.5
C2 C3 H3B 109.5
H3A C3 H3B 109.5
C2 C3 H3C 109.5
H3A C3 H3C 109.5
H3B C3 H3C 109.5
C2 C4 H4A 109.5
C2 C4 H4B 109.5
H4A C4 H4B 109.5
C2 C4 H4C 109.5
H4A C4 H4C 109.5
H4B C4 H4C 109.5
N1 C5 C6 108.2(3)
N1 C5 C7 110.8(3)
C6 C5 C7 111.6(4)
N1 C5 H5 108.7
C6 C5 H5 108.7
C7 C5 H5 108.7
C5 C6 H6A 109.5
C5 C6 H6B 109.5
H6A C6 H6B 109.5
C5 C6 H6C 109.5
H6A C6 H6C 109.5
H6B C6 H6C 109.5
C5 C7 H7A 109.5
C5 C7 H7B 109.5
H7A C7 H7B 109.5
C5 C7 H7C 109.5
H7A C7 H7C 109.5
H7B C7 H7C 109.5
C9 C8 C1 178.4(4)
C8 C9 C10 178.3(3)
C15 C10 C11 118.5(3)
C15 C10 C9 120.8(3)
C11 C10 C9 120.6(3)
C12 C11 C10 120.3(3)
C12 C11 H11 119.9
C10 C11 H11 119.9
C13 C12 C11 120.3(3)
C13 C12 H12 119.8
C11 C12 H12 119.8
C12 C13 C14 120.0(3)
C12 C13 H13 120
C14 C13 H13 120
C15 C14 C13 120.3(3)
C15 C14 H14 119.9
C13 C14 H14 119.9
C14 C15 C10 120.6(3)
C14 C15 H15 119.7
C10 C15 H15 119.7
N4 C16 N3 117.8(3)
N4 C16 C23 121.1(3)
N3 C16 C23 121.1(3)
N3 C17 C18 111.0(3)
N3 C17 C19 108.6(3)
C18 C17 C19 112.3(4)
N3 C17 H17 108.3
C18 C17 H17 108.3
C19 C17 H17 108.3
C17 C18 H18A 109.5
C17 C18 H18B 109.5
H18A C18 H18B 109.5
C17 C18 H18C 109.5
H18A C18 H18C 109.5
H18B C18 H18C 109.5
C17 C19 H19A 109.5
C17 C19 H19B 109.5
H19A C19 H19B 109.5
C17 C19 H19C 109.5
H19A C19 H19C 109.5
H19B C19 H19C 109.5
C21 C20 C22 116.3(6)
C21 C20 N4 108.5(4)
C22 C20 N4 110.7(4)
C21 C20 H20 107
C22 C20 H20 107
N4 C20 H20 107
C20 C21 H21A 109.5
C20 C21 H21B 109.5
H21A C21 H21B 109.5
C20 C21 H21C 109.5
H21A C21 H21C 109.5
H21B C21 H21C 109.5
C20 C22 H22A 109.5
C20 C22 H22B 109.5
H22A C22 H22B 109.5
C20 C22 H22C 109.5
H22A C22 H22C 109.5
H22B C22 H22C 109.5
C24 C23 C16 177.0(4)
C23 C24 C25 178.5(4)
C30 C25 C26 118.3(3)
C30 C25 C24 120.8(3)
C26 C25 C24 120.8(3)
C27 C26 C25 120.2(3)
C27 C26 H26 119.9
C25 C26 H26 119.9
C28 C27 C26 120.6(3)
C28 C27 H27 119.7
C26 C27 H27 119.7
C27 C28 C29 120.7(4)
C27 C28 H28 119.7
C29 C28 H28 119.7
C28 C29 C30 119.9(4)
C28 C29 H29 120
C30 C29 H29 120
C29 C30 C25 120.3(3)
C29 C30 H30 119.9
C25 C30 H30 119.9
N6 C31 C38 129.1(4)
N6 C31 N5 114.9(3)
C38 C31 N5 115.7(3)
N5 C32 C33 110.8(4)
N5 C32 C34 107.6(4)
C33 C32 C34 111.9(4)
N5 C32 H32 108.8
C33 C32 H32 108.8
C34 C32 H32 108.8
C32 C33 H33A 109.5
C32 C33 H33B 109.5
H33A C33 H33B 109.5
C32 C33 H33C 109.5
H33A C33 H33C 109.5
H33B C33 H33C 109.5
C32 C34 H34A 109.5
C32 C34 H34B 109.5
H34A C34 H34B 109.5
C32 C34 H34C 109.5
H34A C34 H34C 109.5
H34B C34 H34C 109.5
N6 C35 C36 110.7(3)
N6 C35 C37 112.1(4)
C36 C35 C37 109.8(4)
N6 C35 H35 108
C36 C35 H35 108
C37 C35 H35 108
C35 C36 H36A 109.5
C35 C36 H36B 109.5
H36A C36 H36B 109.5
C35 C36 H36C 109.5
H36A C36 H36C 109.5
H36B C36 H36C 109.5
C35 C37 H37A 109.5
C35 C37 H37B 109.5
H37A C37 H37B 109.5
C35 C37 H37C 109.5
H37A C37 H37C 109.5
H37B C37 H37C 109.5
C39 C38 C31 177.4(4)
C38 C39 C40 175.9(4)
C41 C40 C45 119.9(4)
C41 C40 C39 122.0(4)
C45 C40 C39 118.1(4)
C40 C41 C42 118.7(7)
C40 C41 H41 120.6
C42 C41 H41 120.6
C43 C42 C41 120.7(8)
C43 C42 H42 119.7
C41 C42 H42 119.7
C44 C43 C42 118.5(6)
C44 C43 H43 120.8
C42 C43 H43 120.8
C43 C44 C45 122.9(8)
C43 C44 H44 118.5
C45 C44 H44 118.5
C44 C45 C40 119.3(7)
C44 C45 H45 120.4
C40 C45 H45 120.4
N7 C46 N8 115.9(3)
N7 C46 C53 122.0(3)
N8 C46 C53 122.1(3)
N7 C46 Ca1 68.69(15)
N8 C46 Ca1 60.64(15)
C53 C46 Ca1 143.7(2)
C49 C47 N7 110.5(4)
C49 C47 C48 111.8(5)
N7 C47 C48 110.1(3)
C49 C47 H47 108.1
N7 C47 H47 108.1
C48 C47 H47 108.1
C47 C48 H48A 109.5
C47 C48 H48B 109.5
H48A C48 H48B 109.5
C47 C48 H48C 109.5
H48A C48 H48C 109.5
H48B C48 H48C 109.5
C47 C49 H49A 109.5
C47 C49 H49B 109.5
H49A C49 H49B 109.5
C47 C49 H49C 109.5
H49A C49 H49C 109.5
H49B C49 H49C 109.5
N8 C50 C51 111.1(3)
N8 C50 C52 108.6(3)
C51 C50 C52 111.3(3)
N8 C50 H50 108.6
C51 C50 H50 108.6
C52 C50 H50 108.6
C50 C51 H51A 109.5
C50 C51 H51B 109.5
H51A C51 H51B 109.5
C50 C51 H51C 109.5
H51A C51 H51C 109.5
H51B C51 H51C 109.5
C50 C52 H52A 109.5
C50 C52 H52B 109.5
H52A C52 H52B 109.5
C50 C52 H52C 109.5
H52A C52 H52C 109.5
H52B C52 H52C 109.5
C54 C53 C46 178.6(3)
C53 C54 C55 179.3(3)
C56 C55 C60 118.9(3)
C56 C55 C54 120.9(3)
C60 C55 C54 120.2(3)
C55 C56 C57 120.0(4)
C55 C56 H56 120
C57 C56 H56 120
C58 C57 C56 119.6(4)
C58 C57 H57 120.2
C56 C57 H57 120.2
C59 C58 C57 120.7(4)
C59 C58 H58 119.7
C57 C58 H58 119.7
C58 C59 C60 119.7(4)
C58 C59 H59 120.1
C60 C59 H59 120.1
C59 C60 C55 121.0(4)
C59 C60 H60 119.5
C55 C60 H60 119.5

loop_
_geom_bond_atom_site_label_1
_geom_bond_atom_site_label_2
_geom_bond_distance
Ca1 N5 2.361(3)
Ca1 N2 2.370(3)
Ca1 N1 2.382(2)
Ca1 N8 2.464(2)
Ca1 N7 2.650(3)
Ca1 N6 2.733(3)
Ca2 N4 2.367(3)
Ca2 N3 2.371(3)
Ca2 N6 2.404(3)
Ca2 N7 2.445(3)
Ca2 N8 2.602(2)
N1 C1 1.333(4)
N1 C5 1.446(4)
N2 C1 1.327(4)
N2 C2 1.468(4)
N3 C16 1.332(4)
N3 C17 1.471(5)
N4 C16 1.320(5)
N4 C20 1.476(5)
N5 C31 1.428(5)
N5 C32 1.471(5)
N6 C31 1.242(4)
N6 C35 1.470(5)
N7 C46 1.324(4)
N7 C47 1.472(4)
N8 C46 1.331(4)
N8 C50 1.479(4)
C1 C8 1.464(4)
C2 C3 1.496(6)
C2 C4 1.498(5)
C2 H2 1
C3 H3A 0.98
C3 H3B 0.98
C3 H3C 0.98
C4 H4A 0.98
C4 H4B 0.98
C4 H4C 0.98
C5 C6 1.505(5)
C5 C7 1.523(6)
C5 H5 1
C6 H6A 0.98
C6 H6B 0.98
C6 H6C 0.98
C7 H7A 0.98
C7 H7B 0.98
C7 H7C 0.98
C8 C9 1.200(4)
C9 C10 1.439(4)
C10 C15 1.384(5)
C10 C11 1.394(4)
C11 C12 1.381(4)
C11 H11 0.95
C12 C13 1.364(5)
C12 H12 0.95
C13 C14 1.377(5)
C13 H13 0.95
C14 C15 1.375(5)
C14 H14 0.95
C15 H15 0.95
C16 C23 1.459(5)
C17 C18 1.504(6)
C17 C19 1.511(5)
C17 H17 1
C18 H18A 0.98
C18 H18B 0.98
C18 H18C 0.98
C19 H19A 0.98
C19 H19B 0.98
C19 H19C 0.98
C20 C21 1.468(8)
C20 C22 1.475(9)
C20 H20 1
C21 H21A 0.98
C21 H21B 0.98
C21 H21C 0.98
C22 H22A 0.98
C22 H22B 0.98
C22 H22C 0.98
C23 C24 1.184(5)
C24 C25 1.447(5)
C25 C30 1.384(5)
C25 C26 1.389(5)
C26 C27 1.369(5)
C26 H26 0.95
C27 C28 1.353(6)
C27 H27 0.95
C28 C29 1.355(6)
C28 H28 0.95
C29 C30 1.383(5)
C29 H29 0.95
C30 H30 0.95
C31 C38 1.417(5)
C32 C33 1.509(6)
C32 C34 1.534(6)
C32 H32 1
C33 H33A 0.98
C33 H33B 0.98
C33 H33C 0.98
C34 H34A 0.98
C34 H34B 0.98
C34 H34C 0.98
C35 C36 1.527(6)
C35 C37 1.535(6)
C35 H35 1
C36 H36A 0.98
C36 H36B 0.98
C36 H36C 0.98
C37 H37A 0.98
C37 H37B 0.98
C37 H37C 0.98
C38 C39 1.195(5)
C39 C40 1.431(5)
C40 C41 1.351(7)
C40 C45 1.378(6)
C41 C42 1.386(8)
C41 H41 0.95
C42 C43 1.377(14)
C42 H42 0.95
C43 C44 1.314(14)
C43 H43 0.95
C44 C45 1.349(9)
C44 H44 0.95
C45 H45 0.95
C46 C53 1.464(4)
C47 C49 1.459(7)
C47 C48 1.489(6)
C47 H47 1
C48 H48A 0.98
C48 H48B 0.98
C48 H48C 0.98
C49 H49A 0.98
C49 H49B 0.98
C49 H49C 0.98
C50 C51 1.491(5)
C50 C52 1.517(5)
C50 H50 1
C51 H51A 0.98
C51 H51B 0.98
C51 H51C 0.98
C52 H52A 0.98
C52 H52B 0.98
C52 H52C 0.98
C53 C54 1.191(4)
C54 C55 1.431(4)
C55 C56 1.381(5)
C55 C60 1.392(5)
C56 C57 1.387(5)
C56 H56 0.95
C57 C58 1.382(7)
C57 H57 0.95
C58 C59 1.365(7)
C58 H58 0.95
C59 C60 1.367(5)
C59 H59 0.95
C60 H60 0.95
